data_2223535
loop_
_publ_author_name
'Zhuang, Yu-Guo'

_publ_section_title (<i>E</i>)-4-Chloro-<i>N</i>-[(5-chloro-3-methyl-1-phenyl-1<i>H</i>-pyrazol-4-yl)methylene]aniline
_journal_coeditor_code RK2165
_journal_issue 10
_journal_name_full 'Acta Crystallographica Section E'
_journal_page_first o2424
_journal_paper_doi 10.1107/S1600536809035727
_journal_volume 65
_journal_year 2009
_chemical_formula_iupac 'C17 H13 Cl2 N3'
_chemical_formula_moiety 'C17 H13 Cl2 N3'
_chemical_formula_sum 'C17 H13 Cl2 N3'
_chemical_formula_weight 330.20
_chemical_melting_point 434
_chemical_name_systematic yl)methylene]aniline
_space_group_IT_number 29
_symmetry_cell_setting orthorhombic
_symmetry_space_group_name_Hall 'P 2c -2ac'
_symmetry_space_group_name_H-M 'P c a 21'
_atom_sites_solution_hydrogens geom
_atom_sites_solution_primary direct
_atom_sites_solution_secondary difmap
_cell_angle_alpha 90.0
_cell_angle_beta 90.0
_cell_angle_gamma 90.0
_cell_formula_units_Z 4
_cell_length_a 13.6471(6)
_cell_length_b 15.6315(3)
_cell_length_c 7.3514(6)
_cell_measurement_reflns_used 10504
_cell_measurement_temperature 296.0(10)
_cell_measurement_theta_max 27.4
_cell_measurement_theta_min 3.0
_cell_volume 1568.23(15)
_computing_cell_refinement '<i>PROCESS-AUTO</i> (Rigaku, 2006)'
_computing_data_collection '<i>PROCESS-AUTO</i> (Rigaku, 2006)'
_computing_data_reduction '<i>CrystalStructure</i> (Rigaku/MSC, 2007)'
_computing_molecular_graphics '<i>ORTEP-3</i> (Farrugia, 1997)'
_computing_publication_material '<i>CrystalStructure</i> (Rigaku/MSC, 2007)'
_computing_structure_refinement '<i>SHELXL97</i> (Sheldrick, 2008)'
_computing_structure_solution '<i>SIR97</i> (Altomare <i>et al.</i>,  1999)'
_diffrn_ambient_temperature 296.0(10)
_diffrn_detector_area_resol_mean 10.00
_diffrn_measured_fraction_theta_full 0.997
_diffrn_measured_fraction_theta_max 0.997
_diffrn_measurement_device_type 'Rigaku R-AXIS RAPID'
_diffrn_measurement_method \w
_diffrn_radiation_type 'Mo K\a'
_diffrn_radiation_wavelength 0.71075
_diffrn_reflns_av_R_equivalents 0.038
_diffrn_reflns_limit_h_max 17
_diffrn_reflns_limit_h_min -17
_diffrn_reflns_limit_k_max 20
_diffrn_reflns_limit_k_min -20
_diffrn_reflns_limit_l_max 9
_diffrn_reflns_limit_l_min -9
_diffrn_reflns_number 14704
_diffrn_reflns_theta_full 27.43
_diffrn_reflns_theta_max 27.43
_exptl_absorpt_coefficient_mu 0.413
_exptl_absorpt_correction_T_max 0.960
_exptl_absorpt_correction_T_min 0.839
_exptl_absorpt_correction_type multi-scan
_exptl_absorpt_process_details '(<i>ABSCOR</i>; Higashi, 1995)'
_exptl_crystal_colour colourless
_exptl_crystal_density_diffrn 1.399
_exptl_crystal_density_method 'not measured'
_exptl_crystal_description plate
_exptl_crystal_F_000 680.00
_exptl_crystal_size_max 0.39
_exptl_crystal_size_mid 0.34
_exptl_crystal_size_min 0.10
_refine_diff_density_max 0.21
_refine_diff_density_min -0.24
_refine_ls_abs_structure_details 'Flack (1983), 1627 Friedel pairs'
_refine_ls_abs_structure_Flack -0.02(6)
_refine_ls_extinction_coef 0.0049(8)
_refine_ls_extinction_method '<i>SHELXL97</i> (Sheldrick, 2008)'
_refine_ls_goodness_of_fit_ref 1.001
_refine_ls_hydrogen_treatment constr
_refine_ls_number_parameters 201
_refine_ls_number_reflns 3558
_refine_ls_R_factor_gt 0.0320
_refine_ls_shift/su_max 0.0000
_refine_ls_structure_factor_coef Fsqd
_refine_ls_weighting_details 'w = 1/[\s^2^(Fo^2^)+(0.055P)^2^+0.089P] where P=(Fo^2^+2Fc^2^)/3'
_refine_ls_weighting_scheme calc
_refine_ls_wR_factor_ref 0.0986
_reflns_number_gt 2533
_reflns_number_total 3558
_reflns_threshold_expression F^2^>2\s(F^2^)
_cod_data_source_file rk2165.cif
_cod_data_source_block I
_cod_depositor_comments
;
The following automatic conversions were performed:
'_atom_sites_solution_hydrogens' value 'Geom' changed to 'geom' according
to '/home/saulius/struct/CIF-dictionaries/cif_core.dic' dictionary named
'cif_core.dic' version 2.4.1 from
2010-06-29.

'_atom_sites_solution_primary' value 'Direct' changed to
'direct' according to '/home/saulius/struct/CIF-dictionaries/cif_core.dic'
dictionary named 'cif_core.dic' version 2.4.1 from
2010-06-29.

'_atom_sites_solution_secondary' value 'Difmap' changed to
'difmap' according to '/home/saulius/struct/CIF-dictionaries/cif_core.dic'
dictionary named 'cif_core.dic' version 2.4.1 from 2010-06-29.

Automatic conversion script
Id: cif_fix_enum 1527 2010-12-29 10:47:43Z saulius 

The following automatic conversions were performed:

'_atom_sites_solution_hydrogens' value 'Geom' changed to 'geom'
according to /home/saulius/struct/CIF-dictionaries/cif_core.dic
dictionary named 'cif_core.dic' version 2.4.1 from
2010-06-29.

'_atom_sites_solution_primary' value 'Direct' changed to
'direct' according to
/home/saulius/struct/CIF-dictionaries/cif_core.dic dictionary named
'cif_core.dic' version 2.4.1 from
2010-06-29.

'_atom_sites_solution_secondary' value 'Difmap' changed
to 'difmap' according to
/home/saulius/struct/CIF-dictionaries/cif_core.dic dictionary named
'cif_core.dic' version 2.4.1 from 2010-06-29.

Automatic conversion script
Id: cif_fix_values 1715 2011-07-08 13:25:40Z adriana 
;
_cod_original_cell_volume 1568.24(15)
_cod_database_code 2223535
_cod_database_fobs_code 2223535

loop_
_symmetry_equiv_pos_site_id
_symmetry_equiv_pos_as_xyz
1 '+X, +Y, +Z'
2 '1/2-X, +Y, 1/2+Z'
3 '1/2+X, -Y, +Z'
4 '-X, -Y, 1/2+Z'

loop_
_atom_site_type_symbol
_atom_site_label
_atom_site_fract_x
_atom_site_fract_y
_atom_site_fract_z
_atom_site_U_iso_or_equiv
_atom_site_adp_type
_atom_site_calc_flag
_atom_site_refinement_flags
_atom_site_occupancy
_atom_site_disorder_assembly
_atom_site_disorder_group
Cl Cl1 0.42986(4) 0.48323(3) 0.33646(10) 0.04844(15) Uani d . 1.00 . .
Cl Cl2 0.32167(6) -0.08853(5) 0.43233(18) 0.0893(3) Uani d . 1.00 . .
N N1 0.71398(12) 0.47004(11) 0.3343(3) 0.0478(4) Uani d . 1.00 . .
N N2 0.62562(11) 0.51191(10) 0.3340(2) 0.0391(3) Uani d . 1.00 . .
N N3 0.56891(12) 0.22175(11) 0.3631(3) 0.0480(5) Uani d . 1.00 . .
C C1 0.55095(13) 0.45498(12) 0.3464(3) 0.0395(4) Uani d . 1.00 . .
C C2 0.58944(14) 0.37384(12) 0.3577(3) 0.0411(4) Uani d . 1.00 . .
C C3 0.69251(14) 0.38699(14) 0.3490(4) 0.0452(5) Uani d . 1.00 . .
C C4 0.77319(18) 0.32253(16) 0.3538(5) 0.0629(7) Uani d . 1.00 . .
C C5 0.53181(17) 0.29634(13) 0.3730(3) 0.0446(5) Uani d . 1.00 . .
C C6 0.50557(16) 0.14994(13) 0.3773(3) 0.0436(5) Uani d . 1.00 . .
C C7 0.5429(2) 0.07657(16) 0.4568(4) 0.0565(6) Uani d . 1.00 . .
C C8 0.4858(2) 0.00375(17) 0.4763(4) 0.0624(7) Uani d . 1.00 . .
C C9 0.3916(2) 0.00400(16) 0.4118(3) 0.0539(6) Uani d . 1.00 . .
C C10 0.35333(17) 0.07546(14) 0.3280(5) 0.0548(6) Uani d . 1.00 . .
C C11 0.41003(16) 0.14831(14) 0.3120(3) 0.0490(6) Uani d . 1.00 . .
C C12 0.62388(16) 0.60273(12) 0.3108(3) 0.0393(5) Uani d . 1.00 . .
C C13 0.55665(18) 0.65294(14) 0.4025(3) 0.0467(5) Uani d . 1.00 . .
C C14 0.55583(19) 0.74051(14) 0.3718(3) 0.0539(6) Uani d . 1.00 . .
C C15 0.6222(2) 0.77754(17) 0.2553(3) 0.0558(7) Uani d . 1.00 . .
C C16 0.6905(2) 0.72688(18) 0.1672(3) 0.0550(6) Uani d . 1.00 . .
C C17 0.69122(17) 0.63883(17) 0.1930(3) 0.0467(5) Uani d . 1.00 . .
H H5 0.4646 0.3013 0.3909 0.054 Uiso c R 1.00 . .
H H7 0.6073 0.0761 0.4978 0.068 Uiso c R 1.00 . .
H H8 0.5111 -0.0447 0.5326 0.075 Uiso c R 1.00 . .
H H10 0.2898 0.0746 0.2825 0.066 Uiso c R 1.00 . .
H H11 0.3840 0.1968 0.2569 0.059 Uiso c R 1.00 . .
H H13 0.5126 0.6284 0.4837 0.056 Uiso c R 1.00 . .
H H14 0.5098 0.7746 0.4307 0.065 Uiso c R 1.00 . .
H H15 0.6213 0.8363 0.2357 0.067 Uiso c R 1.00 . .
H H16 0.7363 0.7520 0.0901 0.066 Uiso c R 1.00 . .
H H17 0.7363 0.6047 0.1319 0.056 Uiso c R 1.00 . .
H H41 0.7578 0.2762 0.2731 0.076 Uiso c R 1.00 . .
H H42 0.7803 0.3010 0.4754 0.076 Uiso c R 1.00 . .
H H43 0.8333 0.3490 0.3160 0.076 Uiso c R 1.00 . .

loop_
_atom_site_aniso_label
_atom_site_aniso_U_11
_atom_site_aniso_U_22
_atom_site_aniso_U_33
_atom_site_aniso_U_12
_atom_site_aniso_U_13
_atom_site_aniso_U_23
Cl1 0.0317(2) 0.0431(2) 0.0705(3) -0.0001(2) 0.0023(3) 0.0004(3)
Cl2 0.0752(5) 0.0612(4) 0.1317(7) -0.0261(3) 0.0065(5) 0.0141(5)
N1 0.0334(8) 0.0459(10) 0.0642(12) -0.0012(7) -0.0001(12) 0.0000(13)
N2 0.0288(8) 0.0372(8) 0.0513(9) -0.0004(6) 0.0006(11) 0.0029(10)
N3 0.0417(9) 0.0363(9) 0.0659(14) -0.0003(7) -0.0003(10) 0.0005(10)
C1 0.0321(9) 0.0388(9) 0.0476(11) -0.0005(8) 0.0036(12) -0.0007(12)
C2 0.0373(10) 0.0387(10) 0.0473(12) -0.0003(8) 0.0025(11) 0.0031(11)
C3 0.0367(10) 0.0467(11) 0.0522(12) 0.0019(8) -0.0021(12) 0.0010(12)
C4 0.0469(13) 0.0501(13) 0.092(2) 0.0085(11) -0.0008(16) 0.0068(17)
C5 0.0400(11) 0.0424(10) 0.0515(15) -0.0033(9) 0.0034(10) 0.0036(11)
C6 0.0409(11) 0.0384(10) 0.0515(14) 0.0015(8) 0.0012(10) 0.0010(10)
C7 0.0449(13) 0.0452(13) 0.0795(18) -0.0018(10) -0.0114(14) 0.0083(13)
C8 0.0650(19) 0.0426(13) 0.0795(18) -0.0026(11) -0.0083(15) 0.0170(13)
C9 0.0514(14) 0.0456(12) 0.0647(15) -0.0067(11) 0.0055(13) 0.0008(12)
C10 0.0360(10) 0.0501(12) 0.0782(16) 0.0023(10) -0.0013(15) -0.0023(14)
C11 0.0445(13) 0.0371(11) 0.0656(16) 0.0045(8) -0.0004(13) 0.0010(12)
C12 0.0353(11) 0.0362(10) 0.0463(13) -0.0054(8) -0.0049(10) -0.0002(10)
C13 0.0462(13) 0.0439(11) 0.0501(13) -0.0043(10) 0.0019(11) -0.0011(10)
C14 0.0535(14) 0.0424(11) 0.0658(18) 0.0032(10) -0.0061(13) -0.0073(13)
C15 0.0620(18) 0.0413(13) 0.0642(15) -0.0111(12) -0.0165(14) 0.0050(12)
C16 0.0493(14) 0.0580(16) 0.0578(14) -0.0171(12) -0.0065(12) 0.0147(13)
C17 0.0377(12) 0.0513(13) 0.0510(13) -0.0063(10) -0.0009(10) 0.0039(11)

loop_
_atom_type_symbol
_atom_type_description
_atom_type_scat_dispersion_real
_atom_type_scat_dispersion_imag
_atom_type_scat_source
C C 0.003 0.002
;
International Tables for Crystallography
(1992, Vol. C, Tables 4.2.6.8 and 6.1.1.4)
;
H H 0.000 0.000
;
International Tables for Crystallography
(1992, Vol. C, Table 6.1.1.4)
;
N N 0.006 0.003
;
International Tables for Crystallography
(1992, Vol. C, Tables 4.2.6.8 and 6.1.1.4)
;
Cl Cl 0.148 0.159
;
International Tables for Crystallography
(1992, Vol. C, Tables 4.2.6.8 and 6.1.1.4)
;

loop_
_geom_angle_atom_site_label_1
_geom_angle_atom_site_label_2
_geom_angle_atom_site_label_3
_geom_angle_site_symmetry_1
_geom_angle_site_symmetry_2
_geom_angle_site_symmetry_3
_geom_angle
_geom_angle_publ_flag
N2 N1 C3 . . . 105.73(16) ?
N1 N2 C1 . . . 110.32(15) ?
N1 N2 C12 . . . 119.23(15) ?
C1 N2 C12 . . . 130.32(16) ?
C5 N3 C6 . . . 118.52(18) ?
Cl1 C1 N2 . . . 123.59(15) ?
Cl1 C1 C2 . . . 127.52(15) ?
N2 C1 C2 . . . 108.80(16) ?
C1 C2 C3 . . . 103.98(18) ?
C1 C2 C5 . . . 124.65(19) ?
C3 C2 C5 . . . 131.37(19) ?
N1 C3 C2 . . . 111.16(18) ?
N1 C3 C4 . . . 119.75(19) ?
C2 C3 C4 . . . 129.1(2) ?
N3 C5 C2 . . . 123.1(2) ?
N3 C6 C7 . . . 117.5(2) ?
N3 C6 C11 . . . 124.1(2) ?
C7 C6 C11 . . . 118.4(2) ?
C6 C7 C8 . . . 121.1(2) ?
C7 C8 C9 . . . 119.3(2) ?
Cl2 C9 C8 . . . 118.8(2) ?
Cl2 C9 C10 . . . 120.3(2) ?
C8 C9 C10 . . . 120.8(2) ?
C9 C10 C11 . . . 119.6(2) ?
C6 C11 C10 . . . 120.7(2) ?
N2 C12 C13 . . . 121.07(19) ?
N2 C12 C17 . . . 117.95(19) ?
C13 C12 C17 . . . 121.0(2) ?
C12 C13 C14 . . . 119.1(2) ?
C13 C14 C15 . . . 120.8(2) ?
C14 C15 C16 . . . 119.6(2) ?
C15 C16 C17 . . . 120.5(2) ?
C12 C17 C16 . . . 119.0(2) ?
C3 C4 H41 . . . 109.5 ?
C3 C4 H42 . . . 109.5 ?
C3 C4 H43 . . . 109.5 ?
H41 C4 H42 . . . 109.5 ?
H41 C4 H43 . . . 109.5 ?
H42 C4 H43 . . . 109.5 ?
N3 C5 H5 . . . 118.5 ?
C2 C5 H5 . . . 118.5 ?
C6 C7 H7 . . . 119.4 ?
C8 C7 H7 . . . 119.4 ?
C7 C8 H8 . . . 120.4 ?
C9 C8 H8 . . . 120.4 ?
C9 C10 H10 . . . 120.2 ?
C11 C10 H10 . . . 120.2 ?
C6 C11 H11 . . . 119.6 ?
C10 C11 H11 . . . 119.6 ?
C12 C13 H13 . . . 120.5 ?
C14 C13 H13 . . . 120.5 ?
C13 C14 H14 . . . 119.6 ?
C15 C14 H14 . . . 119.6 ?
C14 C15 H15 . . . 120.2 ?
C16 C15 H15 . . . 120.2 ?
C15 C16 H16 . . . 119.7 ?
C17 C16 H16 . . . 119.7 ?
C12 C17 H17 . . . 120.5 ?
C16 C17 H17 . . . 120.5 ?

loop_
_geom_bond_atom_site_label_1
_geom_bond_atom_site_label_2
_geom_bond_site_symmetry_1
_geom_bond_site_symmetry_2
_geom_bond_distance
_geom_bond_publ_flag
Cl1 C1 . . 1.7121(19) ?
Cl2 C9 . . 1.740(2) ?
N1 N2 . . 1.372(2) ?
N1 C3 . . 1.335(2) ?
N2 C1 . . 1.356(2) ?
N2 C12 . . 1.430(2) ?
N3 C5 . . 1.273(2) ?
N3 C6 . . 1.421(2) ?
C1 C2 . . 1.375(2) ?
C2 C3 . . 1.423(2) ?
C2 C5 . . 1.449(3) ?
C3 C4 . . 1.493(3) ?
C6 C7 . . 1.384(3) ?
C6 C11 . . 1.390(3) ?
C7 C8 . . 1.387(3) ?
C8 C9 . . 1.370(4) ?
C9 C10 . . 1.379(3) ?
C10 C11 . . 1.382(3) ?
C12 C13 . . 1.383(3) ?
C12 C17 . . 1.383(3) ?
C13 C14 . . 1.387(3) ?
C14 C15 . . 1.375(3) ?
C15 C16 . . 1.384(3) ?
C16 C17 . . 1.389(3) ?
C4 H41 . . 0.960 ?
C4 H42 . . 0.960 ?
C4 H43 . . 0.960 ?
C5 H5 . . 0.930 ?
C7 H7 . . 0.930 ?
C8 H8 . . 0.930 ?
C10 H10 . . 0.930 ?
C11 H11 . . 0.930 ?
C13 H13 . . 0.930 ?
C14 H14 . . 0.930 ?
C15 H15 . . 0.930 ?
C16 H16 . . 0.930 ?
C17 H17 . . 0.930 ?

loop_
_geom_torsion_atom_site_label_1
_geom_torsion_atom_site_label_2
_geom_torsion_atom_site_label_3
_geom_torsion_atom_site_label_4
_geom_torsion_site_symmetry_1
_geom_torsion_site_symmetry_2
_geom_torsion_site_symmetry_3
_geom_torsion_site_symmetry_4
_geom_torsion
_geom_torsion_publ_flag
N2 N1 C3 C2 . . . . 0.2(3) ?
N2 N1 C3 C4 . . . . -179.9(2) ?
C3 N1 N2 C1 . . . . -0.7(3) ?
C3 N1 N2 C12 . . . . -177.0(2) ?
N1 N2 C1 Cl1 . . . . -176.0(2) ?
N1 N2 C1 C2 . . . . 0.8(3) ?
N1 N2 C12 C13 . . . . -143.5(2) ?
N1 N2 C12 C17 . . . . 36.8(3) ?
C1 N2 C12 C13 . . . . 41.0(3) ?
C1 N2 C12 C17 . . . . -138.7(2) ?
C12 N2 C1 Cl1 . . . . -0.2(3) ?
C12 N2 C1 C2 . . . . 176.6(2) ?
C5 N3 C6 C7 . . . . -147.9(2) ?
C5 N3 C6 C11 . . . . 33.9(3) ?
C6 N3 C5 C2 . . . . -179.1(2) ?
Cl1 C1 C2 C3 . . . . 176.1(2) ?
Cl1 C1 C2 C5 . . . . -3.4(4) ?
N2 C1 C2 C3 . . . . -0.6(3) ?
N2 C1 C2 C5 . . . . 179.87(19) ?
C1 C2 C3 N1 . . . . 0.2(3) ?
C1 C2 C3 C4 . . . . -179.6(3) ?
C1 C2 C5 N3 . . . . 172.0(2) ?
C3 C2 C5 N3 . . . . -7.3(4) ?
C5 C2 C3 N1 . . . . 179.7(2) ?
C5 C2 C3 C4 . . . . -0.2(4) ?
N3 C6 C7 C8 . . . . 179.8(2) ?
N3 C6 C11 C10 . . . . 178.9(2) ?
C7 C6 C11 C10 . . . . 0.7(4) ?
C11 C6 C7 C8 . . . . -1.9(4) ?
C6 C7 C8 C9 . . . . 1.6(4) ?
C7 C8 C9 Cl2 . . . . 178.5(2) ?
C7 C8 C9 C10 . . . . 0.1(3) ?
Cl2 C9 C10 C11 . . . . -179.7(2) ?
C8 C9 C10 C11 . . . . -1.3(4) ?
C9 C10 C11 C6 . . . . 0.9(4) ?
N2 C12 C13 C14 . . . . -178.2(2) ?
N2 C12 C17 C16 . . . . 179.6(2) ?
C13 C12 C17 C16 . . . . -0.1(3) ?
C17 C12 C13 C14 . . . . 1.5(3) ?
C12 C13 C14 C15 . . . . -1.6(3) ?
C13 C14 C15 C16 . . . . 0.2(4) ?
C14 C15 C16 C17 . . . . 1.2(4) ?
C15 C16 C17 C12 . . . . -1.3(3) ?

loop_
_cod_related_entry_id
_cod_related_entry_database
_cod_related_entry_code
1 ChemSpider 547204
